data_8105056
loop_
_publ_author_name
'Bo, Zhao'
'Yue, Zhong'
'Jiewei, Luo'

_publ_section_title
;
 The crystal structure of
 1-(2-(2-(imidazo[1,5-a]pyridine-4-ium)ethoxy)ethyl)-imidazo[1,5-a]pyridine-4-ium
 bis(hexafluorophosphate) --- acetonitrile (1/1), C18H20ON4F12P2
;
_journal_issue 1
_journal_name_full 'Zeitschrift f\"ur Kristallographie - New Crystal Structures'
_journal_page_first 197
_journal_page_last 199
_journal_paper_doi 10.1515/ncrs-2019-0572
_journal_volume 235
_journal_year 2019
_chemical_formula_sum 'C20 H23 F12 N5 O P2'
_chemical_formula_weight 639.37
_space_group_crystal_system triclinic
_space_group_IT_number 2
_space_group_name_Hall '-P 1'
_space_group_name_H-M_alt 'P -1'
_atom_sites_solution_hydrogens geom
_cell_angle_alpha 107.741(14)
_cell_angle_beta 100.379(15)
_cell_angle_gamma 92.869(14)
_cell_formula_units_Z 2
_cell_length_a 9.393(8)
_cell_length_b 10.894(10)
_cell_length_c 13.716(12)
_cell_measurement_reflns_used 2724
_cell_measurement_temperature 296(2)
_cell_measurement_theta_max 26.02
_cell_measurement_theta_min 2.98
_cell_volume 1307(2)
_computing_cell_refinement 'Bruker SAINT'
_computing_data_collection 'Bruker APEX2 [1]'
_computing_data_reduction 'Bruker SAINT'
_computing_molecular_graphics 'Bruker SHELXTL'
_computing_publication_material 'Bruker SHELXTL'
_computing_structure_refinement 'SHELXL-2014/7 [2,3]'
_computing_structure_solution 'SHELXL-2014/7 [2,3]'
_diffrn_ambient_temperature 296(2)
_diffrn_measured_fraction_theta_full 0.984
_diffrn_measured_fraction_theta_max 0.979
_diffrn_measurement_device_type 'Bruker APEX-II CCD'
_diffrn_measurement_method '\f and \w scans'
_diffrn_radiation_type MoK\a
_diffrn_radiation_wavelength 0.71073
_diffrn_reflns_av_R_equivalents 0.0208
_diffrn_reflns_av_unetI/netI 0.0428
_diffrn_reflns_Laue_measured_fraction_full 0.984
_diffrn_reflns_Laue_measured_fraction_max 0.979
_diffrn_reflns_limit_h_max 11
_diffrn_reflns_limit_h_min -10
_diffrn_reflns_limit_k_max 13
_diffrn_reflns_limit_k_min -13
_diffrn_reflns_limit_l_max 12
_diffrn_reflns_limit_l_min -16
_diffrn_reflns_number 7070
_diffrn_reflns_point_group_measured_fraction_full 0.984
_diffrn_reflns_point_group_measured_fraction_max 0.979
_diffrn_reflns_theta_full 25.242
_diffrn_reflns_theta_max 25.997
_diffrn_reflns_theta_min 1.975
_exptl_absorpt_coefficient_mu 0.277
_exptl_absorpt_correction_T_max 0.9440
_exptl_absorpt_correction_T_min 0.9263
_exptl_absorpt_correction_type multi-scan
_exptl_absorpt_process_details SADABS
_exptl_crystal_colour yellow
_exptl_crystal_density_diffrn 1.625
_exptl_crystal_density_method 'not measured'
_exptl_crystal_description block
_exptl_crystal_F_000 648
_exptl_crystal_size_max 0.280
_exptl_crystal_size_mid 0.240
_exptl_crystal_size_min 0.210
_refine_diff_density_max 1.026
_refine_diff_density_min -0.492
_refine_diff_density_rms 0.080
_refine_ls_extinction_coef .
_refine_ls_extinction_method none
_refine_ls_goodness_of_fit_ref 1.040
_refine_ls_hydrogen_treatment constr
_refine_ls_matrix_type full
_refine_ls_number_parameters 362
_refine_ls_number_reflns 5041
_refine_ls_number_restraints 0
_refine_ls_restrained_S_all 1.040
_refine_ls_R_factor_all 0.1176
_refine_ls_R_factor_gt 0.0916
_refine_ls_shift/su_max 0.000
_refine_ls_shift/su_mean 0.000
_refine_ls_structure_factor_coef Fsqd
_refine_ls_weighting_details 'w=1/[\s^2^(Fo^2^)+(0.0012P)^2^+5.0000P] where P=(Fo^2^+2Fc^2^)/3'
_refine_ls_weighting_scheme calc
_refine_ls_wR_factor_gt 0.1830
_refine_ls_wR_factor_ref 0.1970
_reflns_Friedel_coverage 0.000
_reflns_Friedel_fraction_full .
_reflns_Friedel_fraction_max .
_reflns_number_gt 3424
_reflns_number_total 5041
_reflns_threshold_expression 'I > 2\s(I)'
_cod_data_source_file suppl_ncrs-2019-0572_suppl.cif
_cod_data_source_block A
_cod_original_cell_volume 1306.7(19)
_cod_database_code 8105056
_shelx_space_group_comment
;
The symmetry employed for this shelxl refinement is uniquely defined
by the following loop, which should always be used as a source of
symmetry information in preference to the above space-group names.
They are only intended as comments.
;
_shelx_estimated_absorpt_t_min 0.926
_shelx_estimated_absorpt_t_max 0.944

loop_
_space_group_symop_operation_xyz
'x, y, z'
'-x, -y, -z'

loop_
_atom_site_label
_atom_site_type_symbol
_atom_site_fract_x
_atom_site_fract_y
_atom_site_fract_z
_atom_site_U_iso_or_equiv
_atom_site_adp_type
_atom_site_occupancy
_atom_site_site_symmetry_order
_atom_site_calc_flag
_atom_site_refinement_flags_posn
_atom_site_refinement_flags_adp
_atom_site_refinement_flags_occupancy
_atom_site_disorder_assembly
_atom_site_disorder_group
P1 P 0.98375(16) 0.63041(14) 0.23466(11) 0.0584(4) Uani 1 1 d . . . . .
P2 P 0.46505(16) 0.28564(16) 0.25893(12) 0.0612(4) Uani 1 1 d . . . . .
C1 C 0.2475(6) 0.8786(6) 0.5351(4) 0.0629(14) Uani 1 1 d . . . . .
H1A H 0.2429 0.8153 0.5674 0.075 Uiso 1 1 calc R U . . .
C2 C 0.1795(6) 0.9846(6) 0.5638(4) 0.0638(15) Uani 1 1 d . . . . .
H2A H 0.1285 0.9953 0.6174 0.077 Uiso 1 1 calc R U . . .
C3 C 0.1836(6) 1.0806(6) 0.5146(4) 0.0628(14) Uani 1 1 d . . . . .
H3A H 0.1349 1.1533 0.5359 0.075 Uiso 1 1 calc R U . . .
C4 C 0.2572(6) 1.0680(5) 0.4372(4) 0.0577(13) Uani 1 1 d . . . . .
H4A H 0.2587 1.1312 0.4045 0.069 Uiso 1 1 calc R U . . .
C5 C 0.3317(5) 0.9586(5) 0.4061(3) 0.0445(10) Uani 1 1 d . . . . .
C6 C 0.4161(5) 0.9168(5) 0.3336(4) 0.0532(12) Uani 1 1 d . . . . .
H6A H 0.4401 0.9596 0.2886 0.064 Uiso 1 1 calc R U . . .
C7 C 0.4038(6) 0.7708(5) 0.4126(4) 0.0570(13) Uani 1 1 d . . . . .
H7A H 0.4177 0.6962 0.4310 0.068 Uiso 1 1 calc R U . . .
C8 C 0.5481(6) 0.7222(6) 0.2722(4) 0.0698(16) Uani 1 1 d . . . . .
H8A H 0.5966 0.6664 0.3075 0.084 Uiso 1 1 calc R U . . .
H8B H 0.6223 0.7782 0.2606 0.084 Uiso 1 1 calc R U . . .
C9 C 0.4575(7) 0.6411(6) 0.1694(4) 0.0687(16) Uani 1 1 d . . . . .
H9A H 0.5157 0.5806 0.1308 0.082 Uiso 1 1 calc R U . . .
H9B H 0.3766 0.5917 0.1805 0.082 Uiso 1 1 calc R U . . .
C10 C 0.3182(7) 0.6503(5) 0.0138(4) 0.0669(15) Uani 1 1 d . . . . .
H10A H 0.2409 0.5956 0.0235 0.080 Uiso 1 1 calc R U . . .
H10B H 0.3775 0.5949 -0.0281 0.080 Uiso 1 1 calc R U . . .
C11 C 0.2538(6) 0.7404(6) -0.0418(4) 0.0656(15) Uani 1 1 d . . . . .
H11A H 0.3299 0.8050 -0.0401 0.079 Uiso 1 1 calc R U . . .
H11B H 0.2131 0.6916 -0.1144 0.079 Uiso 1 1 calc R U . . .
C12 C -0.0005(6) 0.7586(5) -0.0179(4) 0.0599(13) Uani 1 1 d . . . . .
H12A H -0.0412 0.6805 -0.0686 0.072 Uiso 1 1 calc R U . . .
C13 C 0.1587(6) 0.9222(5) 0.0839(4) 0.0540(12) Uani 1 1 d . . . . .
H13A H 0.2465 0.9747 0.1143 0.065 Uiso 1 1 calc R U . . .
C14 C 0.0270(5) 0.9480(5) 0.1081(3) 0.0492(11) Uani 1 1 d . . . . .
C15 C -0.0254(7) 1.0511(6) 0.1782(4) 0.0637(15) Uani 1 1 d . . . . .
H15A H 0.0385 1.1219 0.2231 0.076 Uiso 1 1 calc R U . . .
C16 C -0.1679(7) 1.0460(7) 0.1797(5) 0.0745(18) Uani 1 1 d . . . . .
H16A H -0.2027 1.1145 0.2251 0.089 Uiso 1 1 calc R U . . .
C17 C -0.2655(7) 0.9389(8) 0.1136(5) 0.081(2) Uani 1 1 d . . . . .
H17A H -0.3636 0.9372 0.1168 0.098 Uiso 1 1 calc R U . . .
C18 C -0.2206(7) 0.8397(7) 0.0466(5) 0.0750(17) Uani 1 1 d . . . . .
H18A H -0.2862 0.7692 0.0033 0.090 Uiso 1 1 calc R U . . .
C20 C 0.9042(8) 0.6280(7) 0.5665(5) 0.0747(17) Uani 1 1 d . . . . .
F1 F 1.0479(9) 0.6627(6) 0.3484(4) 0.204(4) Uani 1 1 d . . . . .
F2 F 0.8493(7) 0.5653(9) 0.2505(7) 0.226(4) Uani 1 1 d . . . . .
F3 F 0.9191(9) 0.7599(6) 0.2546(6) 0.205(3) Uani 1 1 d . . . . .
F4 F 0.9248(10) 0.5974(6) 0.1186(4) 0.224(4) Uani 1 1 d . . . . .
F5 F 1.1098(7) 0.7115(7) 0.2189(5) 0.181(3) Uani 1 1 d . . . . .
F6 F 1.0356(11) 0.5017(6) 0.2133(6) 0.244(5) Uani 1 1 d . . . . .
F7 F 0.4714(7) 0.2580(6) 0.3636(4) 0.155(2) Uani 1 1 d . . . . .
F8 F 0.2977(5) 0.2583(6) 0.2331(5) 0.153(2) Uani 1 1 d . . . . .
F9 F 0.4601(6) 0.4319(4) 0.3194(4) 0.1268(17) Uani 1 1 d . . . . .
F10 F 0.6357(4) 0.3052(5) 0.2833(4) 0.1277(17) Uani 1 1 d . . . . .
F11 F 0.4714(6) 0.1394(4) 0.1975(5) 0.144(2) Uani 1 1 d . . . . .
F12 F 0.4669(6) 0.3174(6) 0.1571(4) 0.1410(19) Uani 1 1 d . . . . .
N1 N 0.3256(4) 0.8648(4) 0.4554(3) 0.0521(10) Uani 1 1 d . . . . .
N2 N 0.4579(4) 0.8025(4) 0.3393(3) 0.0511(10) Uani 1 1 d . . . . .
N3 N -0.0719(5) 0.8437(4) 0.0428(3) 0.0568(11) Uani 1 1 d . . . . .
N4 N 0.1389(5) 0.8058(4) 0.0075(3) 0.0526(10) Uani 1 1 d . . . . .
O1 O 0.4045(4) 0.7233(3) 0.1117(3) 0.0572(9) Uani 1 1 d . . . . .
C19 C 0.7867(9) 0.5302(8) 0.5119(7) 0.118(3) Uani 1 1 d . . . . .
H19A H 0.6968 0.5685 0.5101 0.177 Uiso 1 1 calc R U . . .
H19B H 0.7846 0.4663 0.5468 0.177 Uiso 1 1 calc R U . . .
H19C H 0.7991 0.4898 0.4417 0.177 Uiso 1 1 calc R U . . .
N5 N 0.9969(8) 0.7058(7) 0.6081(5) 0.105(2) Uani 1 1 d . . . . .

loop_
_atom_site_aniso_label
_atom_site_aniso_U_11
_atom_site_aniso_U_22
_atom_site_aniso_U_33
_atom_site_aniso_U_23
_atom_site_aniso_U_13
_atom_site_aniso_U_12
P1 0.0569(8) 0.0610(9) 0.0518(8) 0.0094(6) 0.0131(6) 0.0052(7)
P2 0.0564(9) 0.0712(10) 0.0615(9) 0.0252(7) 0.0185(7) 0.0098(7)
C1 0.059(3) 0.082(4) 0.056(3) 0.032(3) 0.019(3) 0.002(3)
C2 0.049(3) 0.090(4) 0.049(3) 0.016(3) 0.015(2) 0.004(3)
C3 0.053(3) 0.074(4) 0.054(3) 0.010(3) 0.010(2) 0.013(3)
C4 0.059(3) 0.063(3) 0.055(3) 0.022(3) 0.014(3) 0.013(3)
C5 0.042(2) 0.052(3) 0.039(2) 0.015(2) 0.0068(19) 0.004(2)
C6 0.053(3) 0.063(3) 0.048(3) 0.022(2) 0.012(2) 0.010(2)
C7 0.054(3) 0.062(3) 0.060(3) 0.026(3) 0.009(3) 0.011(3)
C8 0.055(3) 0.088(4) 0.068(4) 0.021(3) 0.018(3) 0.030(3)
C9 0.075(4) 0.063(4) 0.070(4) 0.016(3) 0.023(3) 0.032(3)
C10 0.080(4) 0.059(3) 0.056(3) 0.002(3) 0.025(3) 0.021(3)
C11 0.078(4) 0.075(4) 0.049(3) 0.015(3) 0.028(3) 0.027(3)
C12 0.068(4) 0.060(3) 0.049(3) 0.012(2) 0.013(3) 0.003(3)
C13 0.056(3) 0.058(3) 0.045(3) 0.014(2) 0.008(2) 0.004(2)
C14 0.054(3) 0.057(3) 0.038(2) 0.017(2) 0.010(2) 0.012(2)
C15 0.078(4) 0.072(4) 0.044(3) 0.018(3) 0.016(3) 0.025(3)
C16 0.081(4) 0.099(5) 0.061(4) 0.036(3) 0.032(3) 0.041(4)
C17 0.061(4) 0.125(6) 0.084(4) 0.058(4) 0.032(4) 0.036(4)
C18 0.055(3) 0.101(5) 0.073(4) 0.039(4) 0.007(3) -0.004(3)
C20 0.084(5) 0.064(4) 0.079(4) 0.018(3) 0.033(4) 0.019(3)
F1 0.329(10) 0.154(5) 0.084(3) 0.048(3) -0.058(4) -0.070(6)
F2 0.135(5) 0.279(9) 0.299(10) 0.137(8) 0.076(6) -0.048(6)
F3 0.301(9) 0.162(6) 0.213(7) 0.085(5) 0.128(7) 0.137(6)
F4 0.386(11) 0.153(5) 0.081(3) 0.045(3) -0.062(5) -0.105(6)
F5 0.129(5) 0.225(7) 0.179(6) 0.058(5) 0.045(4) -0.062(5)
F6 0.406(13) 0.142(5) 0.175(6) 0.023(5) 0.050(7) 0.179(7)
F7 0.185(6) 0.213(6) 0.114(4) 0.110(4) 0.044(4) 0.033(5)
F8 0.054(2) 0.198(5) 0.174(5) 0.013(4) 0.026(3) 0.003(3)
F9 0.149(4) 0.088(3) 0.133(4) 0.013(3) 0.034(3) 0.038(3)
F10 0.066(3) 0.151(4) 0.135(4) 0.004(3) 0.018(3) 0.006(3)
F11 0.124(4) 0.074(3) 0.201(6) -0.004(3) 0.036(4) 0.014(3)
F12 0.172(5) 0.180(5) 0.091(3) 0.070(3) 0.034(3) 0.006(4)
N1 0.047(2) 0.061(3) 0.048(2) 0.019(2) 0.0079(18) 0.002(2)
N2 0.042(2) 0.062(3) 0.048(2) 0.015(2) 0.0093(18) 0.0130(19)
N3 0.055(3) 0.067(3) 0.051(2) 0.023(2) 0.010(2) 0.009(2)
N4 0.059(3) 0.058(3) 0.042(2) 0.0143(19) 0.0151(19) 0.013(2)
O1 0.061(2) 0.053(2) 0.055(2) 0.0101(17) 0.0161(17) 0.0130(17)
C19 0.086(6) 0.100(6) 0.141(8) 0.002(5) 0.022(5) 0.010(5)
N5 0.113(5) 0.086(5) 0.109(5) 0.015(4) 0.034(4) 0.003(4)

loop_
_atom_type_symbol
_atom_type_description
_atom_type_scat_dispersion_real
_atom_type_scat_dispersion_imag
_atom_type_scat_source
C C 0.0033 0.0016 'International Tables Vol C Tables 4.2.6.8 and 6.1.1.4'
H H 0.0000 0.0000 'International Tables Vol C Tables 4.2.6.8 and 6.1.1.4'
N N 0.0061 0.0033 'International Tables Vol C Tables 4.2.6.8 and 6.1.1.4'
O O 0.0106 0.0060 'International Tables Vol C Tables 4.2.6.8 and 6.1.1.4'
F F 0.0171 0.0103 'International Tables Vol C Tables 4.2.6.8 and 6.1.1.4'
P P 0.1023 0.0942 'International Tables Vol C Tables 4.2.6.8 and 6.1.1.4'

loop_
_geom_angle_atom_site_label_1
_geom_angle_atom_site_label_2
_geom_angle_atom_site_label_3
_geom_angle
_geom_angle_site_symmetry_1
_geom_angle_site_symmetry_3
F6 P1 F1 90.8(4) . .
F6 P1 F2 85.1(5) . .
F1 P1 F2 89.6(5) . .
F6 P1 F4 88.2(4) . .
F1 P1 F4 177.7(5) . .
F2 P1 F4 92.4(5) . .
F6 P1 F5 102.0(5) . .
F1 P1 F5 91.7(4) . .
F2 P1 F5 172.7(5) . .
F4 P1 F5 86.6(4) . .
F6 P1 F3 176.1(6) . .
F1 P1 F3 90.8(4) . .
F2 P1 F3 91.4(5) . .
F4 P1 F3 90.3(4) . .
F5 P1 F3 81.5(4) . .
F8 P2 F12 92.2(3) . .
F8 P2 F7 90.7(3) . .
F12 P2 F7 176.9(3) . .
F8 P2 F9 92.2(3) . .
F12 P2 F9 90.8(3) . .
F7 P2 F9 88.0(3) . .
F8 P2 F10 176.8(3) . .
F12 P2 F10 88.5(3) . .
F7 P2 F10 88.7(3) . .
F9 P2 F10 90.9(3) . .
F8 P2 F11 88.3(3) . .
F12 P2 F11 88.7(3) . .
F7 P2 F11 92.6(4) . .
F9 P2 F11 179.3(3) . .
F10 P2 F11 88.6(3) . .
C2 C1 N1 118.6(5) . .
C2 C1 H1A 120.7 . .
N1 C1 H1A 120.7 . .
C1 C2 C3 121.4(5) . .
C1 C2 H2A 119.3 . .
C3 C2 H2A 119.3 . .
C4 C3 C2 120.6(5) . .
C4 C3 H3A 119.7 . .
C2 C3 H3A 119.7 . .
C3 C4 C5 119.5(5) . .
C3 C4 H4A 120.3 . .
C5 C4 H4A 120.3 . .
C6 C5 N1 106.4(4) . .
C6 C5 C4 134.7(5) . .
N1 C5 C4 118.9(4) . .
N2 C6 C5 107.5(4) . .
N2 C6 H6A 126.3 . .
C5 C6 H6A 126.3 . .
N2 C7 N1 108.3(5) . .
N2 C7 H7A 125.8 . .
N1 C7 H7A 125.8 . .
N2 C8 C9 111.3(4) . .
N2 C8 H8A 109.4 . .
C9 C8 H8A 109.4 . .
N2 C8 H8B 109.4 . .
C9 C8 H8B 109.4 . .
H8A C8 H8B 108.0 . .
O1 C9 C8 109.0(5) . .
O1 C9 H9A 109.9 . .
C8 C9 H9A 109.9 . .
O1 C9 H9B 109.9 . .
C8 C9 H9B 109.9 . .
H9A C9 H9B 108.3 . .
O1 C10 C11 109.5(5) . .
O1 C10 H10A 109.8 . .
C11 C10 H10A 109.8 . .
O1 C10 H10B 109.8 . .
C11 C10 H10B 109.8 . .
H10A C10 H10B 108.2 . .
N4 C11 C10 111.2(4) . .
N4 C11 H11A 109.4 . .
C10 C11 H11A 109.4 . .
N4 C11 H11B 109.4 . .
C10 C11 H11B 109.4 . .
H11A C11 H11B 108.0 . .
N4 C12 N3 107.6(5) . .
N4 C12 H12A 126.2 . .
N3 C12 H12A 126.2 . .
N4 C13 C14 107.5(5) . .
N4 C13 H13A 126.2 . .
C14 C13 H13A 126.2 . .
C13 C14 N3 106.1(4) . .
C13 C14 C15 135.4(5) . .
N3 C14 C15 118.5(5) . .
C16 C15 C14 119.5(6) . .
C16 C15 H15A 120.3 . .
C14 C15 H15A 120.3 . .
C15 C16 C17 121.0(6) . .
C15 C16 H16A 119.5 . .
C17 C16 H16A 119.5 . .
C18 C17 C16 121.4(6) . .
C18 C17 H17A 119.3 . .
C16 C17 H17A 119.3 . .
C17 C18 N3 118.6(6) . .
C17 C18 H18A 120.7 . .
N3 C18 H18A 120.7 . .
N5 C20 C19 178.8(9) . .
C7 N1 C5 107.9(4) . .
C7 N1 C1 131.1(5) . .
C5 N1 C1 120.9(4) . .
C7 N2 C6 109.9(4) . .
C7 N2 C8 125.0(5) . .
C6 N2 C8 125.1(4) . .
C12 N3 C14 108.7(4) . .
C12 N3 C18 130.2(5) . .
C14 N3 C18 121.0(5) . .
C12 N4 C13 110.0(4) . .
C12 N4 C11 124.3(5) . .
C13 N4 C11 125.6(5) . .
C10 O1 C9 110.8(4) . .
C20 C19 H19A 109.5 . .
C20 C19 H19B 109.5 . .
H19A C19 H19B 109.5 . .
C20 C19 H19C 109.5 . .
H19A C19 H19C 109.5 . .
H19B C19 H19C 109.5 . .

loop_
_geom_bond_atom_site_label_1
_geom_bond_atom_site_label_2
_geom_bond_distance
_geom_bond_site_symmetry_2
P1 F6 1.469(5) .
P1 F1 1.493(5) .
P1 F2 1.499(6) .
P1 F4 1.511(5) .
P1 F5 1.527(5) .
P1 F3 1.531(6) .
P2 F8 1.540(5) .
P2 F12 1.541(5) .
P2 F7 1.545(5) .
P2 F9 1.563(5) .
P2 F10 1.567(4) .
P2 F11 1.569(5) .
C1 C2 1.335(8) .
C1 N1 1.399(6) .
C1 H1A 0.9300 .
C2 C3 1.409(8) .
C2 H2A 0.9300 .
C3 C4 1.345(7) .
C3 H3A 0.9300 .
C4 C5 1.405(7) .
C4 H4A 0.9300 .
C5 C6 1.367(6) .
C5 N1 1.391(6) .
C6 N2 1.345(6) .
C6 H6A 0.9300 .
C7 N2 1.328(6) .
C7 N1 1.340(6) .
C7 H7A 0.9300 .
C8 N2 1.482(6) .
C8 C9 1.491(8) .
C8 H8A 0.9700 .
C8 H8B 0.9700 .
C9 O1 1.419(6) .
C9 H9A 0.9700 .
C9 H9B 0.9700 .
C10 O1 1.409(6) .
C10 C11 1.503(8) .
C10 H10A 0.9700 .
C10 H10B 0.9700 .
C11 N4 1.475(6) .
C11 H11A 0.9700 .
C11 H11B 0.9700 .
C12 N4 1.326(7) .
C12 N3 1.340(6) .
C12 H12A 0.9300 .
C13 N4 1.355(6) .
C13 C14 1.359(7) .
C13 H13A 0.9300 .
C14 N3 1.390(6) .
C14 C15 1.413(7) .
C15 C16 1.341(8) .
C15 H15A 0.9300 .
C16 C17 1.404(9) .
C16 H16A 0.9300 .
C17 C18 1.331(9) .
C17 H17A 0.9300 .
C18 N3 1.406(7) .
C18 H18A 0.9300 .
C20 N5 1.120(8) .
C20 C19 1.418(10) .
C19 H19A 0.9600 .
C19 H19B 0.9600 .
C19 H19C 0.9600 .

loop_
_geom_torsion_atom_site_label_1
_geom_torsion_atom_site_label_2
_geom_torsion_atom_site_label_3
_geom_torsion_atom_site_label_4
_geom_torsion
_geom_torsion_site_symmetry_1
_geom_torsion_site_symmetry_2
_geom_torsion_site_symmetry_3
_geom_torsion_site_symmetry_4
N1 C1 C2 C3 0.9(8) . . . .
C1 C2 C3 C4 -0.3(9) . . . .
C2 C3 C4 C5 -0.6(8) . . . .
C3 C4 C5 C6 -179.1(5) . . . .
C3 C4 C5 N1 1.0(7) . . . .
N1 C5 C6 N2 0.2(5) . . . .
C4 C5 C6 N2 -179.7(5) . . . .
N2 C8 C9 O1 67.6(6) . . . .
O1 C10 C11 N4 -71.8(6) . . . .
N4 C13 C14 N3 -0.5(5) . . . .
N4 C13 C14 C15 -179.2(5) . . . .
C13 C14 C15 C16 178.2(6) . . . .
N3 C14 C15 C16 -0.4(7) . . . .
C14 C15 C16 C17 1.0(9) . . . .
C15 C16 C17 C18 -0.8(10) . . . .
C16 C17 C18 N3 0.0(9) . . . .
N2 C7 N1 C5 0.1(6) . . . .
N2 C7 N1 C1 -179.7(5) . . . .
C6 C5 N1 C7 -0.2(5) . . . .
C4 C5 N1 C7 179.8(5) . . . .
C6 C5 N1 C1 179.7(4) . . . .
C4 C5 N1 C1 -0.4(7) . . . .
C2 C1 N1 C7 179.3(5) . . . .
C2 C1 N1 C5 -0.6(7) . . . .
N1 C7 N2 C6 0.1(6) . . . .
N1 C7 N2 C8 -178.6(4) . . . .
C5 C6 N2 C7 -0.2(6) . . . .
C5 C6 N2 C8 178.5(4) . . . .
C9 C8 N2 C7 95.9(6) . . . .
C9 C8 N2 C6 -82.5(7) . . . .
N4 C12 N3 C14 0.2(6) . . . .
N4 C12 N3 C18 179.8(5) . . . .
C13 C14 N3 C12 0.2(6) . . . .
C15 C14 N3 C12 179.1(5) . . . .
C13 C14 N3 C18 -179.4(5) . . . .
C15 C14 N3 C18 -0.5(7) . . . .
C17 C18 N3 C12 -178.8(6) . . . .
C17 C18 N3 C14 0.7(8) . . . .
N3 C12 N4 C13 -0.6(6) . . . .
N3 C12 N4 C11 179.9(4) . . . .
C14 C13 N4 C12 0.7(6) . . . .
C14 C13 N4 C11 -179.8(4) . . . .
C10 C11 N4 C12 -88.6(6) . . . .
C10 C11 N4 C13 92.0(6) . . . .
C11 C10 O1 C9 175.4(4) . . . .
C8 C9 O1 C10 180.0(4) . . . .
